data_2229489
loop_
_publ_author_name
'Anh, Le Tuan'
'Hieu, Truong Hong'
'Soldatenkov, Anatoly T.'
'Soldatova, Svetlana A.'
'Khrustalev, Victor N.'

_publ_section_title
;
 9-[(2-Hydroxybenzylidene)amino]-11-(2-hydroxyphenyl)-10,13-diphenyl-8-oxa-12-azoniatricyclo[7.3.1.0^2,7^]trideca-2(7),3,5-triene
 acetate ethanol disolvate
;
_journal_coeditor_code RK2264
_journal_issue 3
_journal_name_full 'Acta Crystallographica Section E'
_journal_page_first o560
_journal_page_last o561
_journal_paper_doi 10.1107/S160053681100376X
_journal_volume 67
_journal_year 2011
_chemical_formula_iupac 'C36 H31 N2 O3 +, C2 H3 O2 -, 2C2 H6 O'
_chemical_formula_moiety 'C36 H31 N2 O3 +, C2 H3 O2 -, 2(C2 H6 O)'
_chemical_formula_sum 'C42 H46 N2 O7'
_chemical_formula_weight 690.81
_chemical_melting_point_gt 451
_chemical_melting_point_lt 453
_chemical_name_systematic
;
9-[(2-Hydroxybenzylidene)amino]-11-(2-hydroxyphenyl)-10,13-diphenyl-8-oxa-
12-azoniatricyclo[7.3.1.0^2,7^]trideca-2(7),3,5-triene acetate ethanol
disolvate
;
_space_group_IT_number 14
_symmetry_cell_setting monoclinic
_symmetry_space_group_name_Hall '-P 2ybc'
_symmetry_space_group_name_H-M 'P 1 21/c 1'
_atom_sites_solution_hydrogens difmap
_atom_sites_solution_primary direct
_atom_sites_solution_secondary difmap
_audit_creation_method SHELXL97
_cell_angle_alpha 90.00
_cell_angle_beta 105.118(2)
_cell_angle_gamma 90.00
_cell_formula_units_Z 4
_cell_length_a 13.5464(10)
_cell_length_b 20.1124(15)
_cell_length_c 14.2535(11)
_cell_measurement_reflns_used 4349
_cell_measurement_temperature 100(2)
_cell_measurement_theta_max 23.71
_cell_measurement_theta_min 2.51
_cell_volume 3749.0(5)
_computing_cell_refinement '<i>SAINT-Plus</i> (Bruker, 2001)'
_computing_data_collection '<i>APEX2</i> (Bruker, 2005)'
_computing_data_reduction '<i>SAINT-Plus</i> (Bruker, 2001'
_computing_molecular_graphics '<i>SHELXTL</i> (Sheldrick, 2008)'
_computing_publication_material '<i>SHELXTL</i> (Sheldrick, 2008)'
_computing_structure_refinement '<i>SHELXTL</i> (Sheldrick, 2008)'
_computing_structure_solution '<i>SHELXTL</i> (Sheldrick, 2008)'
_diffrn_ambient_temperature 100(2)
_diffrn_measured_fraction_theta_full 0.991
_diffrn_measured_fraction_theta_max 0.991
_diffrn_measurement_device_type 'Bruker APEXII CCD'
_diffrn_measurement_method '\f and \w'
_diffrn_radiation_monochromator graphite
_diffrn_radiation_source 'fine-focus sealed tube'
_diffrn_radiation_type MoK\a
_diffrn_radiation_wavelength 0.71073
_diffrn_reflns_av_R_equivalents 0.0617
_diffrn_reflns_av_sigmaI/netI 0.0488
_diffrn_reflns_limit_h_max 16
_diffrn_reflns_limit_h_min -16
_diffrn_reflns_limit_k_max 24
_diffrn_reflns_limit_k_min -24
_diffrn_reflns_limit_l_max 17
_diffrn_reflns_limit_l_min -17
_diffrn_reflns_number 35569
_diffrn_reflns_theta_full 26.13
_diffrn_reflns_theta_max 26.13
_diffrn_reflns_theta_min 1.56
_exptl_absorpt_coefficient_mu 0.083
_exptl_absorpt_correction_T_max 0.989
_exptl_absorpt_correction_T_min 0.977
_exptl_absorpt_correction_type multi-scan
_exptl_absorpt_process_details '(<i>SADABS</i>; Sheldrick, 2003)'
_exptl_crystal_colour light-yellow
_exptl_crystal_density_diffrn 1.224
_exptl_crystal_density_method 'not measured'
_exptl_crystal_description prism
_exptl_crystal_F_000 1472
_exptl_crystal_size_max 0.28
_exptl_crystal_size_mid 0.15
_exptl_crystal_size_min 0.13
_refine_diff_density_max 0.229
_refine_diff_density_min -0.240
_refine_ls_extinction_method none
_refine_ls_goodness_of_fit_ref 1.006
_refine_ls_hydrogen_treatment constr
_refine_ls_matrix_type full
_refine_ls_number_parameters 463
_refine_ls_number_reflns 7399
_refine_ls_number_restraints 0
_refine_ls_restrained_S_all 1.006
_refine_ls_R_factor_all 0.0805
_refine_ls_R_factor_gt 0.0435
_refine_ls_shift/su_max 0.001
_refine_ls_shift/su_mean 0.000
_refine_ls_structure_factor_coef Fsqd
_refine_ls_weighting_details 'calc w=1/[\s^2^(Fo^2^)+(0.044P)^2^+0.8P] where P=(Fo^2^+2Fc^2^)/3'
_refine_ls_weighting_scheme calc
_refine_ls_wR_factor_gt 0.0915
_refine_ls_wR_factor_ref 0.1069
_reflns_number_gt 4951
_reflns_number_total 7399
_reflns_threshold_expression I>2\s(I)
_cod_data_source_file rk2264.cif
_cod_data_source_block I
_cod_original_sg_symbol_H-M 'P 21/c'
_cod_database_code 2229489
_cod_database_fobs_code 2229489

loop_
_symmetry_equiv_pos_as_xyz
'x, y, z'
'-x, y+1/2, -z+1/2'
'-x, -y, -z'
'x, -y-1/2, z-1/2'

loop_
_atom_site_type_symbol
_atom_site_label
_atom_site_fract_x
_atom_site_fract_y
_atom_site_fract_z
_atom_site_U_iso_or_equiv
_atom_site_adp_type
_atom_site_calc_flag
_atom_site_refinement_flags
_atom_site_occupancy
_atom_site_disorder_assembly
_atom_site_disorder_group
C C1 0.31447(13) 0.45725(9) 0.26034(13) 0.0241(4) Uani d . 1 . .
H H1 0.3562 0.4309 0.3162 0.029 Uiso calc R 1 . .
C C2 0.27020(13) 0.41161(8) 0.17702(13) 0.0238(4) Uani d . 1 . .
C C3 0.31983(14) 0.35414(9) 0.15984(14) 0.0286(4) Uani d . 1 . .
H H3 0.3835 0.3423 0.2031 0.034 Uiso calc R 1 . .
C C4 0.27796(14) 0.31398(9) 0.08085(15) 0.0332(5) Uani d . 1 . .
H H4 0.3128 0.2749 0.0698 0.040 Uiso calc R 1 . .
C C5 0.18468(14) 0.33100(9) 0.01773(14) 0.0308(4) Uani d . 1 . .
H H5 0.1562 0.3036 -0.0370 0.037 Uiso calc R 1 . .
C C6 0.13298(13) 0.38735(8) 0.03375(13) 0.0253(4) Uani d . 1 . .
H H6 0.0687 0.3985 -0.0089 0.030 Uiso calc R 1 . .
C C7 0.17631(13) 0.42725(8) 0.11278(12) 0.0224(4) Uani d . 1 . .
O O8 0.11919(8) 0.48161(5) 0.12638(8) 0.0223(3) Uani d . 1 . .
C C9 0.16377(13) 0.52919(8) 0.20072(12) 0.0218(4) Uani d . 1 . .
C C10 0.22947(12) 0.58026(8) 0.16205(13) 0.0229(4) Uani d . 1 . .
H H10 0.2529 0.6143 0.2143 0.027 Uiso calc R 1 . .
C C11 0.32643(12) 0.54871(8) 0.14383(12) 0.0222(4) Uani d . 1 . .
H H11 0.3046 0.5182 0.0867 0.027 Uiso calc R 1 . .
N N12 0.38139(10) 0.50797(7) 0.22941(10) 0.0226(3) Uani d . 1 . .
H H12A 0.4342 0.4854 0.2119 0.027 Uiso d R 1 . .
H H12B 0.4088 0.5347 0.2840 0.027 Uiso d R 1 . .
C C13 0.23087(12) 0.49527(8) 0.29266(12) 0.0235(4) Uani d . 1 . .
H H13 0.2660 0.5317 0.3365 0.028 Uiso calc R 1 . .
N N1 0.08334(10) 0.56563(7) 0.22658(10) 0.0232(3) Uani d . 1 . .
C C14 -0.00930(13) 0.54651(9) 0.20077(13) 0.0256(4) Uani d . 1 . .
H H14 -0.0258 0.5075 0.1623 0.031 Uiso calc R 1 . .
C C15 -0.09103(13) 0.58249(9) 0.22817(13) 0.0260(4) Uani d . 1 . .
C C16 -0.07164(14) 0.64102(10) 0.28307(14) 0.0335(5) Uani d . 1 . .
O O1 0.02500(10) 0.66495(7) 0.31689(12) 0.0508(4) Uani d . 1 . .
H H1O 0.0648 0.6343 0.2931 0.076 Uiso d R 1 . .
C C17 -0.15130(15) 0.67540(10) 0.30517(16) 0.0420(5) Uani d . 1 . .
H H17 -0.1381 0.7155 0.3416 0.050 Uiso calc R 1 . .
C C18 -0.24953(15) 0.65141(11) 0.27434(15) 0.0411(5) Uani d . 1 . .
H H18 -0.3037 0.6752 0.2899 0.049 Uiso calc R 1 . .
C C19 -0.27084(15) 0.59328(10) 0.22123(15) 0.0392(5) Uani d . 1 . .
H H19 -0.3388 0.5768 0.2012 0.047 Uiso calc R 1 . .
C C20 -0.19200(14) 0.55965(10) 0.19783(14) 0.0333(5) Uani d . 1 . .
H H20 -0.2064 0.5201 0.1603 0.040 Uiso calc R 1 . .
C C21 0.16999(12) 0.61709(8) 0.07242(13) 0.0239(4) Uani d . 1 . .
C C22 0.15273(13) 0.58968(9) -0.01999(13) 0.0264(4) Uani d . 1 . .
H H22 0.1762 0.5460 -0.0273 0.032 Uiso calc R 1 . .
C C23 0.10186(13) 0.62515(9) -0.10155(14) 0.0301(4) Uani d . 1 . .
H H23 0.0917 0.6059 -0.1642 0.036 Uiso calc R 1 . .
C C24 0.06575(14) 0.68840(10) -0.09224(15) 0.0347(5) Uani d . 1 . .
H H24 0.0309 0.7127 -0.1482 0.042 Uiso calc R 1 . .
C C25 0.08082(14) 0.71584(9) -0.00093(16) 0.0366(5) Uani d . 1 . .
H H25 0.0554 0.7591 0.0060 0.044 Uiso calc R 1 . .
C C26 0.13278(13) 0.68080(9) 0.08103(15) 0.0298(4) Uani d . 1 . .
H H26 0.1431 0.7004 0.1435 0.036 Uiso calc R 1 . .
C C27 0.39849(12) 0.59989(9) 0.12015(13) 0.0241(4) Uani d . 1 . .
C C28 0.43138(13) 0.59222(9) 0.03550(13) 0.0257(4) Uani d . 1 . .
O O2 0.39434(9) 0.54015(6) -0.02342(9) 0.0311(3) Uani d . 1 . .
H H2O 0.4183 0.5416 -0.0816 0.047 Uiso d R 1 . .
C C29 0.49980(14) 0.63804(10) 0.01430(14) 0.0340(5) Uani d . 1 . .
H H29 0.5235 0.6326 -0.0423 0.041 Uiso calc R 1 . .
C C30 0.53299(15) 0.69114(10) 0.07520(16) 0.0394(5) Uani d . 1 . .
H H30 0.5798 0.7220 0.0603 0.047 Uiso calc R 1 . .
C C31 0.49895(15) 0.70016(10) 0.15790(15) 0.0361(5) Uani d . 1 . .
H H31 0.5206 0.7376 0.1988 0.043 Uiso calc R 1 . .
C C32 0.43302(13) 0.65386(9) 0.18001(14) 0.0293(4) Uani d . 1 . .
H H32 0.4109 0.6592 0.2376 0.035 Uiso calc R 1 . .
C C33 0.17145(13) 0.45525(9) 0.35001(13) 0.0268(4) Uani d . 1 . .
C C34 0.12157(14) 0.39565(10) 0.31830(14) 0.0332(5) Uani d . 1 . .
H H34 0.1256 0.3769 0.2582 0.040 Uiso calc R 1 . .
C C35 0.06608(16) 0.36341(11) 0.37368(15) 0.0427(5) Uani d . 1 . .
H H35 0.0325 0.3227 0.3513 0.051 Uiso calc R 1 . .
C C36 0.05916(17) 0.39003(12) 0.46139(16) 0.0477(6) Uani d . 1 . .
H H36 0.0200 0.3682 0.4987 0.057 Uiso calc R 1 . .
C C37 0.10967(17) 0.44863(11) 0.49416(16) 0.0464(6) Uani d . 1 . .
H H37 0.1066 0.4667 0.5549 0.056 Uiso calc R 1 . .
C C38 0.16484(15) 0.48112(10) 0.43867(14) 0.0357(5) Uani d . 1 . .
H H38 0.1986 0.5217 0.4615 0.043 Uiso calc R 1 . .
O O5 0.46371(10) 0.57558(7) 0.39577(9) 0.0374(3) Uani d . 1 . .
H H5O 0.4207 0.5946 0.4335 0.056 Uiso d R 1 . .
C C41 0.56962(14) 0.57329(10) 0.44520(15) 0.0351(5) Uani d . 1 . .
H H41A 0.6090 0.5584 0.3995 0.042 Uiso calc R 1 . .
H H41B 0.5804 0.5405 0.4987 0.042 Uiso calc R 1 . .
C C42 0.60860(16) 0.63970(10) 0.48591(17) 0.0454(6) Uani d . 1 . .
H H42A 0.6826 0.6371 0.5146 0.068 Uiso calc R 1 . .
H H42B 0.5747 0.6526 0.5360 0.068 Uiso calc R 1 . .
H H42C 0.5941 0.6729 0.4338 0.068 Uiso calc R 1 . .
O O6 0.66244(10) 0.37980(6) 0.50427(10) 0.0369(3) Uani d . 1 . .
H H6O 0.6265 0.3937 0.4387 0.055 Uiso d R 1 . .
C C43 0.70231(18) 0.31419(11) 0.50708(16) 0.0468(6) Uani d . 1 . .
H H43A 0.7738 0.3162 0.5021 0.056 Uiso calc R 1 . .
H H43B 0.6617 0.2886 0.4508 0.056 Uiso calc R 1 . .
C C44 0.69941(17) 0.27955(11) 0.59883(16) 0.0474(6) Uani d . 1 . .
H H44A 0.7292 0.2351 0.5997 0.071 Uiso calc R 1 . .
H H44B 0.6284 0.2757 0.6024 0.071 Uiso calc R 1 . .
H H44C 0.7388 0.3051 0.6546 0.071 Uiso calc R 1 . .
C C39 0.59166(14) 0.42003(10) 0.25775(14) 0.0321(4) Uani d . 1 . .
C C40 0.69533(16) 0.39181(13) 0.25958(17) 0.0524(6) Uani d . 1 . .
H H40A 0.7006 0.3464 0.2854 0.079 Uiso calc R 1 . .
H H40B 0.7487 0.4195 0.3010 0.079 Uiso calc R 1 . .
H H40C 0.7040 0.3911 0.1934 0.079 Uiso calc R 1 . .
O O3 0.54470(9) 0.45292(6) 0.18438(9) 0.0316(3) Uani d . 1 . .
O O4 0.55567(10) 0.41052(8) 0.32869(10) 0.0459(4) Uani d . 1 . .

loop_
_atom_site_aniso_label
_atom_site_aniso_U_11
_atom_site_aniso_U_22
_atom_site_aniso_U_33
_atom_site_aniso_U_12
_atom_site_aniso_U_13
_atom_site_aniso_U_23
C1 0.0223(9) 0.0253(9) 0.0253(10) -0.0004(7) 0.0072(7) 0.0040(8)
C2 0.0242(9) 0.0216(9) 0.0288(10) -0.0005(7) 0.0125(8) 0.0047(7)
C3 0.0266(10) 0.0247(10) 0.0386(11) 0.0017(7) 0.0159(8) 0.0058(8)
C4 0.0349(11) 0.0221(10) 0.0505(13) -0.0001(8) 0.0252(10) -0.0016(9)
C5 0.0350(11) 0.0241(10) 0.0391(11) -0.0062(8) 0.0200(9) -0.0069(8)
C6 0.0261(10) 0.0251(10) 0.0277(10) -0.0021(7) 0.0125(8) -0.0005(8)
C7 0.0257(9) 0.0186(9) 0.0282(10) -0.0005(7) 0.0161(8) 0.0007(7)
O8 0.0229(6) 0.0206(6) 0.0247(7) 0.0012(5) 0.0084(5) -0.0030(5)
C9 0.0227(9) 0.0214(9) 0.0232(9) 0.0003(7) 0.0092(7) -0.0042(7)
C10 0.0204(9) 0.0220(9) 0.0281(10) -0.0014(7) 0.0095(7) -0.0032(7)
C11 0.0217(9) 0.0233(9) 0.0223(9) 0.0008(7) 0.0070(7) 0.0004(7)
N12 0.0196(7) 0.0264(8) 0.0233(8) 0.0020(6) 0.0082(6) 0.0002(6)
C13 0.0232(9) 0.0252(9) 0.0231(9) -0.0017(7) 0.0077(7) -0.0021(7)
N1 0.0222(8) 0.0225(8) 0.0281(8) -0.0005(6) 0.0122(6) -0.0022(6)
C14 0.0298(10) 0.0239(9) 0.0257(10) -0.0014(8) 0.0117(8) -0.0019(8)
C15 0.0266(10) 0.0263(10) 0.0271(10) 0.0006(7) 0.0103(8) 0.0003(8)
C16 0.0303(11) 0.0330(11) 0.0398(12) -0.0020(8) 0.0138(9) -0.0090(9)
O1 0.0290(8) 0.0438(9) 0.0836(12) -0.0086(6) 0.0216(8) -0.0343(8)
C17 0.0369(12) 0.0369(12) 0.0552(14) 0.0023(9) 0.0178(10) -0.0153(10)
C18 0.0308(11) 0.0492(13) 0.0459(13) 0.0067(9) 0.0145(10) -0.0095(11)
C19 0.0261(11) 0.0481(13) 0.0455(13) -0.0007(9) 0.0130(9) -0.0105(10)
C20 0.0295(11) 0.0368(11) 0.0352(11) -0.0037(8) 0.0115(9) -0.0082(9)
C21 0.0168(9) 0.0237(9) 0.0329(10) -0.0022(7) 0.0095(7) 0.0018(8)
C22 0.0222(9) 0.0248(10) 0.0334(11) 0.0013(7) 0.0093(8) 0.0024(8)
C23 0.0260(10) 0.0335(11) 0.0321(11) -0.0022(8) 0.0098(8) 0.0061(9)
C24 0.0261(10) 0.0317(11) 0.0447(13) -0.0012(8) 0.0066(9) 0.0136(9)
C25 0.0313(11) 0.0211(10) 0.0584(15) 0.0014(8) 0.0134(10) 0.0061(9)
C26 0.0266(10) 0.0234(10) 0.0414(12) -0.0015(8) 0.0125(9) -0.0015(8)
C27 0.0191(9) 0.0246(9) 0.0293(10) 0.0007(7) 0.0073(7) 0.0024(8)
C28 0.0211(9) 0.0276(10) 0.0281(10) 0.0017(7) 0.0062(8) 0.0022(8)
O2 0.0320(7) 0.0357(8) 0.0297(7) -0.0059(6) 0.0151(6) -0.0045(6)
C29 0.0336(11) 0.0381(12) 0.0342(11) -0.0049(9) 0.0156(9) 0.0045(9)
C30 0.0366(12) 0.0350(12) 0.0502(13) -0.0092(9) 0.0179(10) 0.0060(10)
C31 0.0329(11) 0.0288(10) 0.0461(13) -0.0074(8) 0.0094(9) -0.0046(9)
C32 0.0253(10) 0.0318(11) 0.0322(11) -0.0015(8) 0.0099(8) -0.0021(8)
C33 0.0237(9) 0.0326(10) 0.0248(10) -0.0006(8) 0.0075(8) 0.0018(8)
C34 0.0349(11) 0.0405(12) 0.0261(10) -0.0098(9) 0.0113(8) -0.0003(9)
C35 0.0465(13) 0.0471(13) 0.0373(12) -0.0188(10) 0.0163(10) -0.0013(10)
C36 0.0536(14) 0.0591(15) 0.0381(13) -0.0189(11) 0.0259(11) 0.0012(11)
C37 0.0578(14) 0.0557(15) 0.0352(12) -0.0153(11) 0.0289(11) -0.0087(11)
C38 0.0383(11) 0.0382(12) 0.0351(11) -0.0071(9) 0.0178(9) -0.0051(9)
O5 0.0285(7) 0.0497(9) 0.0331(8) -0.0006(6) 0.0064(6) -0.0104(7)
C41 0.0284(10) 0.0357(11) 0.0389(12) -0.0008(8) 0.0045(9) -0.0025(9)
C42 0.0394(12) 0.0343(12) 0.0590(15) -0.0062(9) 0.0067(11) 0.0009(11)
O6 0.0375(8) 0.0375(8) 0.0361(8) 0.0077(6) 0.0102(6) -0.0005(6)
C43 0.0541(14) 0.0419(13) 0.0465(14) 0.0159(11) 0.0171(11) 0.0013(11)
C44 0.0503(14) 0.0439(13) 0.0507(14) 0.0129(10) 0.0177(11) 0.0050(11)
C39 0.0282(10) 0.0365(11) 0.0344(11) 0.0031(8) 0.0133(9) 0.0011(9)
C40 0.0419(13) 0.0696(17) 0.0522(15) 0.0227(12) 0.0238(11) 0.0142(12)
O3 0.0268(7) 0.0401(8) 0.0302(7) 0.0057(6) 0.0117(6) 0.0035(6)
O4 0.0382(8) 0.0664(11) 0.0376(9) 0.0189(7) 0.0181(7) 0.0160(7)

loop_
_atom_type_symbol
_atom_type_description
_atom_type_scat_dispersion_real
_atom_type_scat_dispersion_imag
_atom_type_scat_source
C C 0.0033 0.0016 'International Tables Vol C Tables 4.2.6.8 and 6.1.1.4'
H H 0.0000 0.0000 'International Tables Vol C Tables 4.2.6.8 and 6.1.1.4'
N N 0.0061 0.0033 'International Tables Vol C Tables 4.2.6.8 and 6.1.1.4'
O O 0.0106 0.0060 'International Tables Vol C Tables 4.2.6.8 and 6.1.1.4'

loop_
_geom_angle_atom_site_label_1
_geom_angle_atom_site_label_2
_geom_angle_atom_site_label_3
_geom_angle_site_symmetry_1
_geom_angle_site_symmetry_3
_geom_angle
_geom_angle_publ_flag
C2 C1 N12 . . 109.30(14) ?
C2 C1 C13 . . 111.69(14) ?
N12 C1 C13 . . 107.37(13) ?
C2 C1 H1 . . 109.5 ?
N12 C1 H1 . . 109.5 ?
C13 C1 H1 . . 109.5 ?
C3 C2 C7 . . 118.13(16) ?
C3 C2 C1 . . 122.50(16) ?
C7 C2 C1 . . 119.36(15) ?
C4 C3 C2 . . 120.99(18) ?
C4 C3 H3 . . 119.5 ?
C2 C3 H3 . . 119.5 ?
C3 C4 C5 . . 119.63(17) ?
C3 C4 H4 . . 120.2 ?
C5 C4 H4 . . 120.2 ?
C6 C5 C4 . . 120.63(18) ?
C6 C5 H5 . . 119.7 ?
C4 C5 H5 . . 119.7 ?
C5 C6 C7 . . 118.99(17) ?
C5 C6 H6 . . 120.5 ?
C7 C6 H6 . . 120.5 ?
O8 C7 C6 . . 116.05(15) ?
O8 C7 C2 . . 122.28(15) ?
C6 C7 C2 . . 121.61(16) ?
C7 O8 C9 . . 119.13(13) ?
O8 C9 N1 . . 109.09(13) ?
O8 C9 C13 . . 111.85(13) ?
N1 C9 C13 . . 108.96(13) ?
O8 C9 C10 . . 110.38(13) ?
N1 C9 C10 . . 107.26(13) ?
C13 C9 C10 . . 109.18(13) ?
C21 C10 C11 . . 110.40(14) ?
C21 C10 C9 . . 113.29(14) ?
C11 C10 C9 . . 112.37(14) ?
C21 C10 H10 . . 106.8 ?
C11 C10 H10 . . 106.8 ?
C9 C10 H10 . . 106.8 ?
N12 C11 C27 . . 109.93(13) ?
N12 C11 C10 . . 110.66(13) ?
C27 C11 C10 . . 112.63(14) ?
N12 C11 H11 . . 107.8 ?
C27 C11 H11 . . 107.8 ?
C10 C11 H11 . . 107.8 ?
C11 N12 C1 . . 113.59(13) ?
C11 N12 H12A . . 107.5 ?
C1 N12 H12A . . 108.1 ?
C11 N12 H12B . . 111.5 ?
C1 N12 H12B . . 106.5 ?
H12A N12 H12B . . 109.5 ?
C33 C13 C1 . . 115.72(14) ?
C33 C13 C9 . . 114.42(14) ?
C1 C13 C9 . . 106.41(13) ?
C33 C13 H13 . . 106.6 ?
C1 C13 H13 . . 106.6 ?
C9 C13 H13 . . 106.6 ?
C14 N1 C9 . . 121.86(15) ?
N1 C14 C15 . . 122.22(16) ?
N1 C14 H14 . . 118.9 ?
C15 C14 H14 . . 118.9 ?
C16 C15 C20 . . 118.30(17) ?
C16 C15 C14 . . 121.47(16) ?
C20 C15 C14 . . 120.21(16) ?
O1 C16 C17 . . 118.54(17) ?
O1 C16 C15 . . 121.25(16) ?
C17 C16 C15 . . 120.21(18) ?
C16 O1 H1O . . 103.3 ?
C18 C17 C16 . . 119.89(19) ?
C18 C17 H17 . . 120.1 ?
C16 C17 H17 . . 120.1 ?
C17 C18 C19 . . 121.22(18) ?
C17 C18 H18 . . 119.4 ?
C19 C18 H18 . . 119.4 ?
C20 C19 C18 . . 118.95(18) ?
C20 C19 H19 . . 120.5 ?
C18 C19 H19 . . 120.5 ?
C19 C20 C15 . . 121.41(18) ?
C19 C20 H20 . . 119.3 ?
C15 C20 H20 . . 119.3 ?
C22 C21 C26 . . 118.20(17) ?
C22 C21 C10 . . 121.76(15) ?
C26 C21 C10 . . 120.03(16) ?
C23 C22 C21 . . 121.00(17) ?
C23 C22 H22 . . 119.5 ?
C21 C22 H22 . . 119.5 ?
C24 C23 C22 . . 120.32(19) ?
C24 C23 H23 . . 119.8 ?
C22 C23 H23 . . 119.8 ?
C25 C24 C23 . . 119.36(18) ?
C25 C24 H24 . . 120.3 ?
C23 C24 H24 . . 120.3 ?
C24 C25 C26 . . 120.58(18) ?
C24 C25 H25 . . 119.7 ?
C26 C25 H25 . . 119.7 ?
C25 C26 C21 . . 120.53(18) ?
C25 C26 H26 . . 119.7 ?
C21 C26 H26 . . 119.7 ?
C32 C27 C28 . . 119.04(16) ?
C32 C27 C11 . . 121.92(16) ?
C28 C27 C11 . . 119.03(15) ?
O2 C28 C29 . . 122.43(16) ?
O2 C28 C27 . . 118.04(15) ?
C29 C28 C27 . . 119.53(17) ?
C28 O2 H2O . . 110.8 ?
C30 C29 C28 . . 120.17(18) ?
C30 C29 H29 . . 119.9 ?
C28 C29 H29 . . 119.9 ?
C29 C30 C31 . . 120.79(18) ?
C29 C30 H30 . . 119.6 ?
C31 C30 H30 . . 119.6 ?
C32 C31 C30 . . 118.95(18) ?
C32 C31 H31 . . 120.5 ?
C30 C31 H31 . . 120.5 ?
C31 C32 C27 . . 121.48(18) ?
C31 C32 H32 . . 119.3 ?
C27 C32 H32 . . 119.3 ?
C38 C33 C34 . . 118.44(17) ?
C38 C33 C13 . . 117.35(16) ?
C34 C33 C13 . . 124.20(16) ?
C35 C34 C33 . . 120.51(18) ?
C35 C34 H34 . . 119.7 ?
C33 C34 H34 . . 119.7 ?
C34 C35 C36 . . 120.53(19) ?
C34 C35 H35 . . 119.7 ?
C36 C35 H35 . . 119.7 ?
C37 C36 C35 . . 119.38(19) ?
C37 C36 H36 . . 120.3 ?
C35 C36 H36 . . 120.3 ?
C36 C37 C38 . . 120.18(19) ?
C36 C37 H37 . . 119.9 ?
C38 C37 H37 . . 119.9 ?
C37 C38 C33 . . 120.95(19) ?
C37 C38 H38 . . 119.5 ?
C33 C38 H38 . . 119.5 ?
C41 O5 H5O . . 114.3 ?
O5 C41 C42 . . 111.77(16) ?
O5 C41 H41A . . 109.3 ?
C42 C41 H41A . . 109.3 ?
O5 C41 H41B . . 109.3 ?
C42 C41 H41B . . 109.3 ?
H41A C41 H41B . . 107.9 ?
C41 C42 H42A . . 109.5 ?
C41 C42 H42B . . 109.5 ?
H42A C42 H42B . . 109.5 ?
C41 C42 H42C . . 109.5 ?
H42A C42 H42C . . 109.5 ?
H42B C42 H42C . . 109.5 ?
C43 O6 H6O . . 112.5 ?
O6 C43 C44 . . 111.19(17) ?
O6 C43 H43A . . 109.4 ?
C44 C43 H43A . . 109.4 ?
O6 C43 H43B . . 109.4 ?
C44 C43 H43B . . 109.4 ?
H43A C43 H43B . . 108.0 ?
C43 C44 H44A . . 109.5 ?
C43 C44 H44B . . 109.5 ?
H44A C44 H44B . . 109.5 ?
C43 C44 H44C . . 109.5 ?
H44A C44 H44C . . 109.5 ?
H44B C44 H44C . . 109.5 ?
O4 C39 O3 . . 122.28(17) ?
O4 C39 C40 . . 119.18(18) ?
O3 C39 C40 . . 118.54(17) ?
C39 C40 H40A . . 109.5 ?
C39 C40 H40B . . 109.5 ?
H40A C40 H40B . . 109.5 ?
C39 C40 H40C . . 109.5 ?
H40A C40 H40C . . 109.5 ?
H40B C40 H40C . . 109.5 ?

loop_
_geom_bond_atom_site_label_1
_geom_bond_atom_site_label_2
_geom_bond_site_symmetry_2
_geom_bond_distance
_geom_bond_publ_flag
C1 C2 . 1.497(2) ?
C1 N12 . 1.505(2) ?
C1 C13 . 1.533(2) ?
C1 H1 . 1.0000 ?
C2 C3 . 1.391(2) ?
C2 C7 . 1.396(2) ?
C3 C4 . 1.382(3) ?
C3 H3 . 0.9500 ?
C4 C5 . 1.389(3) ?
C4 H4 . 0.9500 ?
C5 C6 . 1.382(2) ?
C5 H5 . 0.9500 ?
C6 C7 . 1.383(2) ?
C6 H6 . 0.9500 ?
C7 O8 . 1.3820(19) ?
O8 C9 . 1.438(2) ?
C9 N1 . 1.439(2) ?
C9 C13 . 1.545(2) ?
C9 C10 . 1.551(2) ?
C10 C21 . 1.514(2) ?
C10 C11 . 1.541(2) ?
C10 H10 . 1.0000 ?
C11 N12 . 1.497(2) ?
C11 C27 . 1.516(2) ?
C11 H11 . 1.0000 ?
N12 H12A . 0.9347 ?
N12 H12B . 0.9381 ?
C13 C33 . 1.519(2) ?
C13 H13 . 1.0000 ?
N1 C14 . 1.272(2) ?
C14 C15 . 1.459(2) ?
C14 H14 . 0.9500 ?
C15 C16 . 1.400(3) ?
C15 C20 . 1.400(3) ?
C16 O1 . 1.360(2) ?
C16 C17 . 1.385(3) ?
O1 H1O . 0.9389 ?
C17 C18 . 1.375(3) ?
C17 H17 . 0.9500 ?
C18 C19 . 1.382(3) ?
C18 H18 . 0.9500 ?
C19 C20 . 1.377(3) ?
C19 H19 . 0.9500 ?
C20 H20 . 0.9500 ?
C21 C22 . 1.390(3) ?
C21 C26 . 1.394(2) ?
C22 C23 . 1.385(2) ?
C22 H22 . 0.9500 ?
C23 C24 . 1.382(3) ?
C23 H23 . 0.9500 ?
C24 C25 . 1.379(3) ?
C24 H24 . 0.9500 ?
C25 C26 . 1.388(3) ?
C25 H25 . 0.9500 ?
C26 H26 . 0.9500 ?
C27 C32 . 1.384(2) ?
C27 C28 . 1.400(2) ?
C28 O2 . 1.354(2) ?
C28 C29 . 1.395(2) ?
O2 H2O . 0.9659 ?
C29 C30 . 1.376(3) ?
C29 H29 . 0.9500 ?
C30 C31 . 1.385(3) ?
C30 H30 . 0.9500 ?
C31 C32 . 1.382(3) ?
C31 H31 . 0.9500 ?
C32 H32 . 0.9500 ?
C33 C38 . 1.391(3) ?
C33 C34 . 1.392(3) ?
C34 C35 . 1.385(3) ?
C34 H34 . 0.9500 ?
C35 C36 . 1.385(3) ?
C35 H35 . 0.9500 ?
C36 C37 . 1.382(3) ?
C36 H36 . 0.9500 ?
C37 C38 . 1.386(3) ?
C37 H37 . 0.9500 ?
C38 H38 . 0.9500 ?
O5 C41 . 1.425(2) ?
O5 H5O . 0.9692 ?
C41 C42 . 1.497(3) ?
C41 H41A . 0.9900 ?
C41 H41B . 0.9900 ?
C42 H42A . 0.9800 ?
C42 H42B . 0.9800 ?
C42 H42C . 0.9800 ?
O6 C43 . 1.422(2) ?
O6 H6O . 0.9752 ?
C43 C44 . 1.491(3) ?
C43 H43A . 0.9900 ?
C43 H43B . 0.9900 ?
C44 H44A . 0.9800 ?
C44 H44B . 0.9800 ?
C44 H44C . 0.9800 ?
C39 O4 . 1.246(2) ?
C39 O3 . 1.261(2) ?
C39 C40 . 1.509(3) ?
C40 H40A . 0.9800 ?
C40 H40B . 0.9800 ?
C40 H40C . 0.9800 ?

loop_
_geom_hbond_atom_site_label_D
_geom_hbond_atom_site_label_H
_geom_hbond_atom_site_label_A
_geom_hbond_site_symmetry_A
_geom_hbond_distance_DH
_geom_hbond_distance_HA
_geom_hbond_distance_DA
_geom_hbond_angle_DHA
_geom_hbond_publ_flag
O1 H1O N1 . 0.94 1.73 2.608(2) 154 yes
O2 H2O O3 3_665 0.97 1.67 2.637(2) 177 yes
O5 H5O O6 3_666 0.97 1.69 2.651(2) 174 yes
O6 H6O O4 . 0.98 1.65 2.617(2) 173 yes
N12 H12A O3 . 0.93 1.77 2.697(2) 172 yes
N12 H12B O5 . 0.94 1.77 2.709(2) 173 yes

loop_
_geom_torsion_atom_site_label_1
_geom_torsion_atom_site_label_2
_geom_torsion_atom_site_label_3
_geom_torsion_atom_site_label_4
_geom_torsion_site_symmetry_1
_geom_torsion_site_symmetry_2
_geom_torsion_site_symmetry_3
_geom_torsion_site_symmetry_4
_geom_torsion
_geom_torsion_publ_flag
N12 C1 C2 C3 . . . . 88.45(19) ?
C13 C1 C2 C3 . . . . -152.89(16) ?
N12 C1 C2 C7 . . . . -90.60(18) ?
C13 C1 C2 C7 . . . . 28.1(2) ?
C7 C2 C3 C4 . . . . 0.7(3) ?
C1 C2 C3 C4 . . . . -178.39(16) ?
C2 C3 C4 C5 . . . . -0.3(3) ?
C3 C4 C5 C6 . . . . -0.6(3) ?
C4 C5 C6 C7 . . . . 1.1(3) ?
C5 C6 C7 O8 . . . . -178.01(15) ?
C5 C6 C7 C2 . . . . -0.6(3) ?
C3 C2 C7 O8 . . . . 176.98(15) ?
C1 C2 C7 O8 . . . . -3.9(2) ?
C3 C2 C7 C6 . . . . -0.2(2) ?
C1 C2 C7 C6 . . . . 178.88(15) ?
C6 C7 O8 C9 . . . . -173.46(14) ?
C2 C7 O8 C9 . . . . 9.2(2) ?
C7 O8 C9 N1 . . . . -158.67(13) ?
C7 O8 C9 C13 . . . . -38.05(18) ?
C7 O8 C9 C10 . . . . 83.72(17) ?
O8 C9 C10 C21 . . . . 57.51(18) ?
N1 C9 C10 C21 . . . . -61.23(18) ?
C13 C9 C10 C21 . . . . -179.16(14) ?
O8 C9 C10 C11 . . . . -68.47(17) ?
N1 C9 C10 C11 . . . . 172.79(13) ?
C13 C9 C10 C11 . . . . 54.86(18) ?
C21 C10 C11 N12 . . . . -175.72(13) ?
C9 C10 C11 N12 . . . . -48.19(18) ?
C21 C10 C11 C27 . . . . 60.78(18) ?
C9 C10 C11 C27 . . . . -171.69(14) ?
C27 C11 N12 C1 . . . . 177.98(13) ?
C10 C11 N12 C1 . . . . 52.95(18) ?
C2 C1 N12 C11 . . . . 58.31(18) ?
C13 C1 N12 C11 . . . . -63.00(17) ?
C2 C1 C13 C33 . . . . 74.96(19) ?
N12 C1 C13 C33 . . . . -165.24(14) ?
C2 C1 C13 C9 . . . . -53.37(18) ?
N12 C1 C13 C9 . . . . 66.44(16) ?
O8 C9 C13 C33 . . . . -69.97(18) ?
N1 C9 C13 C33 . . . . 50.72(19) ?
C10 C9 C13 C33 . . . . 167.57(14) ?
O8 C9 C13 C1 . . . . 59.12(16) ?
N1 C9 C13 C1 . . . . 179.81(13) ?
C10 C9 C13 C1 . . . . -63.34(16) ?
O8 C9 N1 C14 . . . . 13.6(2) ?
C13 C9 N1 C14 . . . . -108.74(18) ?
C10 C9 N1 C14 . . . . 133.19(16) ?
C9 N1 C14 C15 . . . . 178.85(16) ?
N1 C14 C15 C16 . . . . 1.3(3) ?
N1 C14 C15 C20 . . . . 179.83(17) ?
C20 C15 C16 O1 . . . . 178.30(18) ?
C14 C15 C16 O1 . . . . -3.1(3) ?
C20 C15 C16 C17 . . . . -0.8(3) ?
C14 C15 C16 C17 . . . . 177.75(18) ?
O1 C16 C17 C18 . . . . -178.2(2) ?
C15 C16 C17 C18 . . . . 1.0(3) ?
C16 C17 C18 C19 . . . . -0.1(3) ?
C17 C18 C19 C20 . . . . -1.0(3) ?
C18 C19 C20 C15 . . . . 1.2(3) ?
C16 C15 C20 C19 . . . . -0.3(3) ?
C14 C15 C20 C19 . . . . -178.86(18) ?
C11 C10 C21 C22 . . . . 44.7(2) ?
C9 C10 C21 C22 . . . . -82.32(19) ?
C11 C10 C21 C26 . . . . -133.91(16) ?
C9 C10 C21 C26 . . . . 99.07(18) ?
C26 C21 C22 C23 . . . . 1.3(2) ?
C10 C21 C22 C23 . . . . -177.29(16) ?
C21 C22 C23 C24 . . . . -1.0(3) ?
C22 C23 C24 C25 . . . . 0.0(3) ?
C23 C24 C25 C26 . . . . 0.8(3) ?
C24 C25 C26 C21 . . . . -0.4(3) ?
C22 C21 C26 C25 . . . . -0.6(3) ?
C10 C21 C26 C25 . . . . 178.05(16) ?
N12 C11 C27 C32 . . . . -70.3(2) ?
C10 C11 C27 C32 . . . . 53.6(2) ?
N12 C11 C27 C28 . . . . 109.50(17) ?
C10 C11 C27 C28 . . . . -126.60(17) ?
C32 C27 C28 O2 . . . . -178.12(15) ?
C11 C27 C28 O2 . . . . 2.1(2) ?
C32 C27 C28 C29 . . . . 1.5(3) ?
C11 C27 C28 C29 . . . . -178.31(16) ?
O2 C28 C29 C30 . . . . 178.19(17) ?
C27 C28 C29 C30 . . . . -1.4(3) ?
C28 C29 C30 C31 . . . . -0.3(3) ?
C29 C30 C31 C32 . . . . 1.8(3) ?
C30 C31 C32 C27 . . . . -1.7(3) ?
C28 C27 C32 C31 . . . . 0.1(3) ?
C11 C27 C32 C31 . . . . 179.82(17) ?
C1 C13 C33 C38 . . . . 127.54(18) ?
C9 C13 C33 C38 . . . . -108.19(18) ?
C1 C13 C33 C34 . . . . -54.1(2) ?
C9 C13 C33 C34 . . . . 70.1(2) ?
C38 C33 C34 C35 . . . . 0.5(3) ?
C13 C33 C34 C35 . . . . -177.78(18) ?
C33 C34 C35 C36 . . . . 0.1(3) ?
C34 C35 C36 C37 . . . . -1.1(4) ?
C35 C36 C37 C38 . . . . 1.4(4) ?
C36 C37 C38 C33 . . . . -0.7(3) ?
C34 C33 C38 C37 . . . . -0.2(3) ?
C13 C33 C38 C37 . . . . 178.19(19) ?
